data_7043003
loop_
_publ_author_name
'Werl\'e, C'
'DOHM, Sebastian'
'Bailly, Corinne'
'Karmazin, Lydia'
'Ricard, Louis'
'Sieffert, Nicolas'
'pfeffer, michel'
'Hansen, Andreas'
'Grimme, Stefan'
'Djukic, Jean-Pierre'

_publ_section_title
;
 Trans-Cis C-Pd-C Rearrangement in Hemichelates
;
_journal_name_full 'Dalton Trans.'
_journal_paper_doi 10.1039/C7DT00872D
_journal_year 2017
_chemical_formula_sum 'C33 H0 Cl2 Cr N O3 Pd'
_chemical_formula_weight 687.64
_chemical_name_systematic
;
 ?
;
_space_group_crystal_system orthorhombic
_space_group_IT_number 29
_space_group_name_Hall 'P 2c -2ac'
_space_group_name_H-M_alt 'P c a 21'
_symmetry_space_group_name_Hall 'P 2c -2ac'
_symmetry_space_group_name_H-M 'P c a 21'
_atom_sites_solution_hydrogens mixed
_audit_creation_method SHELXL-2013
_audit_update_record
;
2017-03-09 deposited with the CCDC.
2017-05-17 downloaded from the CCDC.
;
_cell_angle_alpha 90
_cell_angle_beta 90
_cell_angle_gamma 90
_cell_formula_units_Z 4
_cell_length_a 21.3010(10)
_cell_length_b 10.5940(10)
_cell_length_c 13.0400(10)
_cell_measurement_temperature 150(2)
_cell_volume 2942.6(4)
_computing_structure_refinement 'SHELXL-2013 (Sheldrick, 2013)'
_diffrn_ambient_temperature 150(2)
_diffrn_measured_fraction_theta_full 0.996
_diffrn_measured_fraction_theta_max 0.992
_diffrn_radiation_type MoK\a
_diffrn_radiation_wavelength 0.71069
_diffrn_reflns_av_R_equivalents 0.0478
_diffrn_reflns_av_unetI/netI 0.0354
_diffrn_reflns_Laue_measured_fraction_full 0.996
_diffrn_reflns_Laue_measured_fraction_max 0.992
_diffrn_reflns_limit_h_max 29
_diffrn_reflns_limit_h_min -29
_diffrn_reflns_limit_k_max 12
_diffrn_reflns_limit_k_min -14
_diffrn_reflns_limit_l_max 10
_diffrn_reflns_limit_l_min -18
_diffrn_reflns_number 21140
_diffrn_reflns_point_group_measured_fraction_full 0.776
_diffrn_reflns_point_group_measured_fraction_max 0.719
_diffrn_reflns_theta_full 25.240
_diffrn_reflns_theta_max 30.011
_diffrn_reflns_theta_min 3.124
_exptl_absorpt_coefficient_mu 1.195
_exptl_crystal_density_diffrn 1.552
_exptl_crystal_F_000 1332
_exptl_crystal_size_max 0.220
_exptl_crystal_size_mid 0.220
_exptl_crystal_size_min 0.120
_refine_diff_density_max 1.445
_refine_diff_density_min -1.127
_refine_diff_density_rms 0.097
_refine_ls_abs_structure_details
;
 Flack x determined using 1603 quotients [(I+)-(I-)]/[(I+)+(I-)]
 (Parsons and Flack (2004), Acta Cryst. A60, s61).
;
_refine_ls_abs_structure_Flack 0.11(2)
_refine_ls_extinction_method none
_refine_ls_goodness_of_fit_ref 1.049
_refine_ls_hydrogen_treatment mixed
_refine_ls_matrix_type full
_refine_ls_number_parameters 377
_refine_ls_number_reflns 6182
_refine_ls_number_restraints 1
_refine_ls_restrained_S_all 1.049
_refine_ls_R_factor_all 0.0423
_refine_ls_R_factor_gt 0.0395
_refine_ls_shift/su_max 0.002
_refine_ls_shift/su_mean 0.000
_refine_ls_structure_factor_coef Fsqd
_refine_ls_weighting_details 'w=1/[\s^2^(Fo^2^)+(0.0509P)^2^+5.2197P] where P=(Fo^2^+2Fc^2^)/3'
_refine_ls_weighting_scheme calc
_refine_ls_wR_factor_gt 0.1002
_refine_ls_wR_factor_ref 0.1029
_reflns_Friedel_coverage 0.393
_reflns_Friedel_fraction_full 0.533
_reflns_Friedel_fraction_max 0.423
_reflns_number_gt 5877
_reflns_number_total 6182
_reflns_threshold_expression 'I > 2\s(I)'
_cod_data_source_file c7dt00872d2.cif
_cod_data_source_block trans-3c
_cod_database_code 7043003
_shelx_space_group_comment
;
The symmetry employed for this shelxl refinement is uniquely defined
by the following loop, which should always be used as a source of
symmetry information in preference to the above space-group names.
They are only intended as comments.
;
_shelx_estimated_absorpt_t_min 0.779
_shelx_estimated_absorpt_t_max 0.870
_shelxl_version_number 2013-4

loop_
_space_group_symop_operation_xyz
'x, y, z'
'-x, -y, z+1/2'
'-x+1/2, y, z+1/2'
'x+1/2, -y, z'

loop_
_atom_site_label
_atom_site_type_symbol
_atom_site_fract_x
_atom_site_fract_y
_atom_site_fract_z
_atom_site_U_iso_or_equiv
_atom_site_adp_type
_atom_site_occupancy
_atom_site_site_symmetry_order
_atom_site_calc_flag
_atom_site_refinement_flags_posn
_atom_site_refinement_flags_adp
Pd1 Pd 1.42636(2) 1.33634(3) 0.87407(4) 0.02117(9) Uani 1 1 d . .
Cr1 Cr 1.47681(3) 1.41733(8) 1.05205(7) 0.02269(16) Uani 1 1 d . .
O1 O 1.3484(2) 1.3007(4) 1.0734(4) 0.0324(9) Uani 1 1 d . .
O2 O 1.4735(2) 1.6320(4) 0.9012(3) 0.0354(9) Uani 1 1 d . .
O3 O 1.4228(2) 1.6047(5) 1.1996(4) 0.0467(13) Uani 1 1 d . .
N1 N 1.40189(19) 1.2778(4) 0.7272(4) 0.0241(8) Uani 1 1 d . .
C1 C 1.5052(2) 1.1957(5) 0.8892(4) 0.0253(11) Uani 1 1 d . .
H1 H 1.524(3) 1.203(7) 0.819(6) 0.030 Uiso 1 1 d . U
C2 C 1.4727(2) 1.0887(5) 0.9364(5) 0.0279(11) Uani 1 1 d . .
C3 C 1.4417(2) 0.9853(5) 0.8921(6) 0.0352(15) Uani 1 1 d . .
H3 H 1.4409 0.9751 0.8198 0.042 Uiso 1 1 calc R U
C4 C 1.4127(3) 0.8995(6) 0.9545(7) 0.0446(18) Uani 1 1 d . .
H4 H 1.3927 0.8284 0.9244 0.054 Uiso 1 1 calc R U
C5 C 1.4116(3) 0.9132(6) 1.0635(7) 0.0422(17) Uani 1 1 d . .
H5 H 1.3908 0.8526 1.1051 0.051 Uiso 1 1 calc R U
C6 C 1.4411(3) 1.0157(6) 1.1078(6) 0.0358(13) Uani 1 1 d . .
H6 H 1.4401 1.0280 1.1800 0.043 Uiso 1 1 calc R U
C7 C 1.4726(2) 1.1012(5) 1.0439(5) 0.0279(10) Uani 1 1 d . .
C8 C 1.5090(2) 1.2138(5) 1.0700(4) 0.0268(10) Uani 1 1 d . .
C9 C 1.5197(2) 1.2776(6) 1.1625(5) 0.0291(11) Uani 1 1 d . .
H9 H 1.5029 1.2461 1.2250 0.035 Uiso 1 1 calc R U
C10 C 1.5558(3) 1.3894(6) 1.1613(5) 0.0327(12) Uani 1 1 d . .
H10 H 1.5632 1.4339 1.2234 0.039 Uiso 1 1 calc R U
C11 C 1.5807(2) 1.4351(6) 1.0688(5) 0.0328(14) Uani 1 1 d . .
H11 H 1.6070 1.5076 1.0698 0.039 Uiso 1 1 calc R U
C12 C 1.5678(2) 1.3761(6) 0.9751(5) 0.0280(11) Uani 1 1 d . .
H12 H 1.5832 1.4109 0.9129 0.034 Uiso 1 1 calc R U
C13 C 1.5317(2) 1.2648(5) 0.9737(4) 0.0253(10) Uani 1 1 d . .
C14 C 1.4360(3) 1.2044(6) 0.6644(5) 0.0308(12) Uani 1 1 d . .
H14 H 1.4756 1.1752 0.6881 0.037 Uiso 1 1 calc R U
C15 C 1.4168(3) 1.1688(6) 0.5675(5) 0.0325(13) Uani 1 1 d . .
H15 H 1.4432 1.1186 0.5252 0.039 Uiso 1 1 calc R U
C16 C 1.3582(2) 1.2077(5) 0.5328(4) 0.0252(10) Uani 1 1 d . .
C17 C 1.3232(2) 1.2837(5) 0.5968(4) 0.0241(10) Uani 1 1 d . .
H17 H 1.2828 1.3114 0.5754 0.029 Uiso 1 1 calc R U
C18 C 1.3460(2) 1.3207(5) 0.6925(5) 0.0192(9) Uani 1 1 d . .
C19 C 1.3162(2) 1.4148(5) 0.7601(4) 0.0229(9) Uani 1 1 d . .
C20 C 1.2598(2) 1.4751(6) 0.7361(5) 0.0309(12) Uani 1 1 d . .
H20 H 1.2383 1.4542 0.6746 0.037 Uiso 1 1 calc R U
C21 C 1.2351(3) 1.5649(6) 0.8012(5) 0.0350(13) Uani 1 1 d . .
H21 H 1.1967 1.6051 0.7840 0.042 Uiso 1 1 calc R U
C22 C 1.2657(2) 1.5976(5) 0.8918(5) 0.0292(12) Uani 1 1 d . .
C23 C 1.3223(2) 1.5365(5) 0.9155(4) 0.0261(10) Uani 1 1 d . .
H23 H 1.3434 1.5579 0.9774 0.031 Uiso 1 1 calc R U
C24 C 1.3488(2) 1.4459(5) 0.8517(4) 0.0218(10) Uani 1 1 d . .
C25 C 1.3363(3) 1.1683(5) 0.4253(4) 0.0296(11) Uani 1 1 d . .
C26 C 1.3773(4) 1.2382(8) 0.3484(5) 0.0519(19) Uani 1 1 d . .
H26A H 1.3643 1.2159 0.2786 0.078 Uiso 1 1 calc R U
H26B H 1.4213 1.2144 0.3587 0.078 Uiso 1 1 calc R U
H26C H 1.3726 1.3294 0.3585 0.078 Uiso 1 1 calc R U
C27 C 1.2677(3) 1.2010(7) 0.4065(5) 0.0401(14) Uani 1 1 d . .
H27A H 1.2606 1.2901 0.4228 0.060 Uiso 1 1 calc R U
H27B H 1.2411 1.1483 0.4503 0.060 Uiso 1 1 calc R U
H27C H 1.2573 1.1856 0.3344 0.060 Uiso 1 1 calc R U
C28 C 1.3457(3) 1.0249(6) 0.4116(6) 0.0429(16) Uani 1 1 d . .
H28A H 1.3224 0.9797 0.4649 0.064 Uiso 1 1 calc R U
H28B H 1.3905 1.0047 0.4173 0.064 Uiso 1 1 calc R U
H28C H 1.3303 0.9992 0.3439 0.064 Uiso 1 1 calc R U
C29 C 1.2398(3) 1.6978(6) 0.9633(6) 0.0406(15) Uani 1 1 d . .
H29A H 1.2679 1.7711 0.9633 0.061 Uiso 1 1 calc R U
H29B H 1.2368 1.6635 1.0329 0.061 Uiso 1 1 calc R U
H29C H 1.1981 1.7237 0.9398 0.061 Uiso 1 1 calc R U
C30 C 1.3960(2) 1.3460(5) 1.0531(5) 0.0273(10) Uani 1 1 d . .
C31 C 1.4708(2) 1.5454(5) 0.9543(5) 0.0291(11) Uani 1 1 d . .
C32 C 1.4441(3) 1.5332(6) 1.1433(5) 0.0321(12) Uani 1 1 d . .
Cl1 Cl 1.34065(14) 0.8346(3) 0.6943(3) 0.0926(10) Uani 1 1 d . .
Cl2 Cl 1.23281(8) 0.9929(2) 0.65133(16) 0.0575(5) Uani 1 1 d . .
C33 C 1.2998(4) 0.9665(8) 0.7248(8) 0.059(2) Uani 1 1 d . .
H33A H 1.3280 1.0403 0.7175 0.071 Uiso 1 1 calc R U
H33B H 1.2873 0.9612 0.7978 0.071 Uiso 1 1 calc R U

loop_
_atom_site_aniso_label
_atom_site_aniso_U_11
_atom_site_aniso_U_22
_atom_site_aniso_U_33
_atom_site_aniso_U_23
_atom_site_aniso_U_13
_atom_site_aniso_U_12
Pd1 0.02200(13) 0.02407(16) 0.01745(15) -0.00326(18) -0.00105(17) 0.00276(11)
Cr1 0.0248(3) 0.0254(4) 0.0178(4) -0.0030(3) -0.0006(3) -0.0023(3)
O1 0.0308(19) 0.041(2) 0.026(2) 0.0029(19) 0.0009(17) -0.0030(17)
O2 0.044(2) 0.0303(19) 0.032(2) 0.0034(17) -0.0010(18) -0.0050(16)
O3 0.052(3) 0.052(3) 0.036(3) -0.019(3) 0.005(2) 0.001(2)
N1 0.0230(18) 0.028(2) 0.022(2) -0.0033(18) -0.0003(16) 0.0014(16)
C1 0.0267(19) 0.026(2) 0.024(3) -0.004(2) -0.001(2) 0.0050(16)
C2 0.023(2) 0.027(2) 0.033(3) -0.007(2) -0.006(2) 0.0057(18)
C3 0.033(2) 0.026(2) 0.046(5) -0.011(3) -0.006(3) 0.0068(18)
C4 0.033(3) 0.023(3) 0.077(6) -0.007(3) -0.009(3) -0.001(2)
C5 0.033(2) 0.027(3) 0.067(5) 0.006(3) -0.001(3) 0.001(2)
C6 0.032(2) 0.029(3) 0.046(4) 0.008(3) 0.001(3) 0.007(2)
C7 0.027(2) 0.026(2) 0.031(3) -0.001(2) 0.000(2) 0.0034(18)
C8 0.030(2) 0.030(3) 0.020(3) 0.001(2) 0.000(2) 0.0019(19)
C9 0.028(2) 0.038(3) 0.022(3) 0.001(2) -0.003(2) 0.002(2)
C10 0.033(2) 0.041(3) 0.025(3) -0.007(2) -0.006(2) -0.001(2)
C11 0.024(2) 0.041(3) 0.033(4) -0.005(3) -0.001(2) -0.007(2)
C12 0.024(2) 0.040(3) 0.021(3) 0.001(2) 0.002(2) -0.003(2)
C13 0.023(2) 0.031(3) 0.022(3) -0.001(2) -0.0003(19) 0.0040(18)
C14 0.030(2) 0.039(3) 0.023(3) -0.005(2) -0.005(2) 0.011(2)
C15 0.032(2) 0.044(3) 0.021(3) -0.011(2) -0.001(2) 0.010(2)
C16 0.028(2) 0.029(2) 0.018(2) -0.003(2) -0.0012(19) -0.0001(18)
C17 0.023(2) 0.029(2) 0.021(2) 0.000(2) -0.0002(19) 0.0015(18)
C18 0.0168(19) 0.021(2) 0.020(2) -0.0019(19) 0.0007(18) -0.0013(15)
C19 0.024(2) 0.022(2) 0.022(2) -0.0024(19) 0.0008(19) -0.0020(17)
C20 0.025(2) 0.039(3) 0.028(3) -0.006(2) -0.004(2) 0.001(2)
C21 0.029(3) 0.038(3) 0.038(3) -0.005(3) -0.002(2) 0.012(2)
C22 0.026(2) 0.032(2) 0.030(4) -0.006(2) 0.001(2) 0.0057(17)
C23 0.029(2) 0.026(2) 0.023(2) -0.004(2) 0.002(2) 0.0029(18)
C24 0.0224(18) 0.025(2) 0.018(3) -0.0007(17) 0.0018(16) 0.0006(16)
C25 0.032(2) 0.036(3) 0.020(3) -0.007(2) -0.005(2) 0.004(2)
C26 0.054(4) 0.078(5) 0.024(3) 0.000(3) -0.002(3) -0.015(4)
C27 0.039(3) 0.053(4) 0.028(3) -0.013(3) -0.012(2) 0.012(3)
C28 0.047(3) 0.041(3) 0.041(4) -0.020(3) -0.017(3) 0.013(3)
C29 0.037(3) 0.041(3) 0.044(4) -0.019(3) -0.007(3) 0.011(3)
C30 0.027(2) 0.031(3) 0.023(3) -0.005(2) -0.002(2) 0.0027(18)
C31 0.030(2) 0.031(3) 0.026(3) -0.004(2) 0.003(2) -0.003(2)
C32 0.035(3) 0.034(3) 0.027(3) 0.000(2) -0.002(2) -0.003(2)
Cl1 0.0954(18) 0.0779(16) 0.105(2) -0.0460(16) -0.0434(18) 0.0381(13)
Cl2 0.0422(8) 0.0878(15) 0.0426(10) -0.0103(10) -0.0020(7) 0.0109(9)
C33 0.047(4) 0.058(5) 0.073(6) -0.015(4) -0.012(4) 0.011(3)

loop_
_atom_type_symbol
_atom_type_description
_atom_type_scat_dispersion_real
_atom_type_scat_dispersion_imag
_atom_type_scat_source
C C 0.0033 0.0016 'International Tables Vol C Tables 4.2.6.8 and 6.1.1.4'
H H 0.0000 0.0000 'International Tables Vol C Tables 4.2.6.8 and 6.1.1.4'
Cl Cl 0.1484 0.1585 'International Tables Vol C Tables 4.2.6.8 and 6.1.1.4'
Cr Cr 0.3209 0.6236 'International Tables Vol C Tables 4.2.6.8 and 6.1.1.4'
N N 0.0061 0.0033 'International Tables Vol C Tables 4.2.6.8 and 6.1.1.4'
O O 0.0106 0.0060 'International Tables Vol C Tables 4.2.6.8 and 6.1.1.4'
Pd Pd -0.9988 1.0072 'International Tables Vol C Tables 4.2.6.8 and 6.1.1.4'

loop_
_geom_angle_atom_site_label_1
_geom_angle_atom_site_label_2
_geom_angle_atom_site_label_3
_geom_angle
C24 Pd1 N1 80.51(18)
C24 Pd1 C1 172.82(19)
N1 Pd1 C1 94.05(18)
C24 Pd1 C30 84.08(18)
N1 Pd1 C30 146.36(17)
C1 Pd1 C30 98.20(19)
C24 Pd1 C31 82.48(18)
N1 Pd1 C31 135.13(19)
C1 Pd1 C31 104.70(18)
C30 Pd1 C31 71.15(18)
C24 Pd1 Cr1 105.33(14)
N1 Pd1 Cr1 170.76(12)
C1 Pd1 Cr1 80.67(14)
C30 Pd1 Cr1 42.67(13)
C31 Pd1 Cr1 41.00(13)
C32 Cr1 C31 86.0(3)
C32 Cr1 C30 85.2(3)
C31 Cr1 C30 103.6(2)
C32 Cr1 C10 87.8(3)
C31 Cr1 C10 125.9(2)
C30 Cr1 C10 129.4(3)
C32 Cr1 C12 138.6(2)
C31 Cr1 C12 83.9(2)
C30 Cr1 C12 136.2(2)
C10 Cr1 C12 66.7(2)
C32 Cr1 C11 104.8(3)
C31 Cr1 C11 94.2(2)
C30 Cr1 C11 160.3(2)
C10 Cr1 C11 36.7(2)
C12 Cr1 C11 36.6(2)
C32 Cr1 C13 166.0(2)
C31 Cr1 C13 104.4(2)
C30 Cr1 C13 101.0(2)
C10 Cr1 C13 78.6(2)
C12 Cr1 C13 36.7(2)
C11 Cr1 C13 65.7(2)
C32 Cr1 C9 100.2(2)
C31 Cr1 C9 160.0(2)
C30 Cr1 C9 95.9(2)
C10 Cr1 C9 36.7(2)
C12 Cr1 C9 78.8(2)
C11 Cr1 C9 65.9(2)
C13 Cr1 C9 66.9(2)
C32 Cr1 C8 132.7(2)
C31 Cr1 C8 141.3(2)
C30 Cr1 C8 83.9(2)
C10 Cr1 C8 65.2(2)
C12 Cr1 C8 66.3(2)
C11 Cr1 C8 76.8(2)
C13 Cr1 C8 37.47(19)
C9 Cr1 C8 36.0(2)
C32 Cr1 Pd1 127.97(19)
C31 Cr1 Pd1 67.46(18)
C30 Cr1 Pd1 60.89(19)
C10 Cr1 Pd1 144.11(16)
C12 Cr1 Pd1 84.06(15)
C11 Cr1 Pd1 120.41(18)
C13 Cr1 Pd1 65.56(14)
C9 Cr1 Pd1 120.08(16)
C8 Cr1 Pd1 84.68(14)
C14 N1 C18 117.9(5)
C14 N1 Pd1 126.7(4)
C18 N1 Pd1 115.4(4)
C13 C1 C2 105.0(5)
C13 C1 Pd1 91.3(3)
C2 C1 Pd1 101.4(3)
C13 C1 H1 120(4)
C2 C1 H1 129(4)
Pd1 C1 H1 100(4)
C3 C2 C7 118.8(6)
C3 C2 C1 130.9(6)
C7 C2 C1 110.3(5)
C4 C3 C2 119.1(7)
C4 C3 H3 120.4
C2 C3 H3 120.4
C3 C4 C5 122.1(6)
C3 C4 H4 118.9
C5 C4 H4 118.9
C6 C5 C4 119.2(6)
C6 C5 H5 120.4
C4 C5 H5 120.4
C5 C6 C7 118.5(7)
C5 C6 H6 120.7
C7 C6 H6 120.7
C6 C7 C2 122.2(6)
C6 C7 C8 129.9(6)
C2 C7 C8 107.9(5)
C9 C8 C13 120.8(5)
C9 C8 C7 132.8(5)
C13 C8 C7 106.2(5)
C9 C8 Cr1 71.4(3)
C13 C8 Cr1 70.0(3)
C7 C8 Cr1 126.1(4)
C8 C9 C10 118.9(5)
C8 C9 Cr1 72.6(3)
C10 C9 Cr1 70.3(3)
C8 C9 H9 120.5
C10 C9 H9 120.5
Cr1 C9 H9 128.7
C11 C10 C9 120.3(6)
C11 C10 Cr1 71.9(3)
C9 C10 Cr1 72.9(3)
C11 C10 H10 119.9
C9 C10 H10 119.9
Cr1 C10 H10 127.3
C12 C11 C10 121.4(5)
C12 C11 Cr1 71.4(3)
C10 C11 Cr1 71.3(3)
C12 C11 H11 119.3
C10 C11 H11 119.3
Cr1 C11 H11 130.7
C11 C12 C13 119.5(6)
C11 C12 Cr1 72.0(3)
C13 C12 Cr1 72.2(3)
C11 C12 H12 120.2
C13 C12 H12 120.2
Cr1 C12 H12 127.6
C12 C13 C1 130.6(5)
C12 C13 C8 118.9(5)
C1 C13 C8 110.0(5)
C12 C13 Cr1 71.1(3)
C1 C13 Cr1 120.8(3)
C8 C13 Cr1 72.5(3)
N1 C14 C15 123.7(5)
N1 C14 H14 118.1
C15 C14 H14 118.1
C14 C15 C16 118.9(5)
C14 C15 H15 120.5
C16 C15 H15 120.5
C17 C16 C15 117.5(5)
C17 C16 C25 123.2(5)
C15 C16 C25 119.3(5)
C16 C17 C18 121.1(5)
C16 C17 H17 119.4
C18 C17 H17 119.4
N1 C18 C17 120.8(5)
N1 C18 C19 114.0(5)
C17 C18 C19 125.0(5)
C20 C19 C24 120.1(5)
C20 C19 C18 123.1(5)
C24 C19 C18 116.7(4)
C21 C20 C19 120.4(5)
C21 C20 H20 119.8
C19 C20 H20 119.8
C20 C21 C22 121.1(5)
C20 C21 H21 119.5
C22 C21 H21 119.5
C21 C22 C23 118.3(5)
C21 C22 C29 121.7(5)
C23 C22 C29 120.0(5)
C24 C23 C22 122.4(5)
C24 C23 H23 118.8
C22 C23 H23 118.8
C23 C24 C19 117.8(5)
C23 C24 Pd1 129.5(4)
C19 C24 Pd1 112.5(3)
C27 C25 C26 109.5(6)
C27 C25 C16 112.1(5)
C26 C25 C16 107.1(5)
C27 C25 C28 109.3(5)
C26 C25 C28 109.2(6)
C16 C25 C28 109.5(5)
C25 C26 H26A 109.5
C25 C26 H26B 109.5
H26A C26 H26B 109.5
C25 C26 H26C 109.5
H26A C26 H26C 109.5
H26B C26 H26C 109.5
C25 C27 H27A 109.5
C25 C27 H27B 109.5
H27A C27 H27B 109.5
C25 C27 H27C 109.5
H27A C27 H27C 109.5
H27B C27 H27C 109.5
C25 C28 H28A 109.5
C25 C28 H28B 109.5
H28A C28 H28B 109.5
C25 C28 H28C 109.5
H28A C28 H28C 109.5
H28B C28 H28C 109.5
C22 C29 H29A 109.5
C22 C29 H29B 109.5
H29A C29 H29B 109.5
C22 C29 H29C 109.5
H29A C29 H29C 109.5
H29B C29 H29C 109.5
O1 C30 Cr1 167.0(6)
O1 C30 Pd1 116.0(4)
Cr1 C30 Pd1 76.4(2)
O2 C31 Cr1 170.9(5)
O2 C31 Pd1 116.7(4)
Cr1 C31 Pd1 71.54(18)
O3 C32 Cr1 178.9(6)
Cl1 C33 Cl2 115.1(5)
Cl1 C33 H33A 108.5
Cl2 C33 H33A 108.5
Cl1 C33 H33B 108.5
Cl2 C33 H33B 108.5
H33A C33 H33B 107.5

loop_
_geom_bond_atom_site_label_1
_geom_bond_atom_site_label_2
_geom_bond_distance
Pd1 C24 2.041(5)
Pd1 N1 2.080(5)
Pd1 C1 2.253(5)
Pd1 C30 2.424(6)
Pd1 C31 2.627(6)
Pd1 Cr1 2.6976(10)
Cr1 C32 1.846(6)
Cr1 C31 1.866(6)
Cr1 C30 1.881(5)
Cr1 C10 2.225(6)
Cr1 C12 2.225(5)
Cr1 C11 2.232(5)
Cr1 C13 2.240(5)
Cr1 C9 2.258(6)
Cr1 C8 2.274(5)
O1 C30 1.151(7)
O2 C31 1.150(7)
O3 C32 1.148(8)
N1 C14 1.343(7)
N1 C18 1.352(6)
C1 C13 1.438(7)
C1 C2 1.463(8)
C1 H1 1.01(7)
C2 C3 1.404(8)
C2 C7 1.408(9)
C3 C4 1.368(10)
C3 H3 0.9500
C4 C5 1.429(13)
C4 H4 0.9500
C5 C6 1.382(9)
C5 H5 0.9500
C6 C7 1.402(9)
C6 H6 0.9500
C7 C8 1.463(8)
C8 C9 1.401(8)
C8 C13 1.450(8)
C9 C10 1.413(8)
C9 H9 0.9500
C10 C11 1.404(9)
C10 H10 0.9500
C11 C12 1.400(9)
C11 H11 0.9500
C12 C13 1.407(8)
C12 H12 0.9500
C14 C15 1.381(8)
C14 H14 0.9500
C15 C16 1.391(7)
C15 H15 0.9500
C16 C17 1.379(7)
C16 C25 1.535(7)
C17 C18 1.395(8)
C17 H17 0.9500
C18 C19 1.474(7)
C19 C20 1.397(7)
C19 C24 1.421(7)
C20 C21 1.379(8)
C20 H20 0.9500
C21 C22 1.393(8)
C21 H21 0.9500
C22 C23 1.404(7)
C22 C29 1.516(8)
C23 C24 1.389(7)
C23 H23 0.9500
C25 C27 1.520(8)
C25 C26 1.521(9)
C25 C28 1.543(8)
C26 H26A 0.9800
C26 H26B 0.9800
C26 H26C 0.9800
C27 H27A 0.9800
C27 H27B 0.9800
C27 H27C 0.9800
C28 H28A 0.9800
C28 H28B 0.9800
C28 H28C 0.9800
C29 H29A 0.9800
C29 H29B 0.9800
C29 H29C 0.9800
Cl1 C33 1.693(8)
Cl2 C33 1.742(8)
C33 H33A 0.9900
C33 H33B 0.9900

loop_
_geom_torsion_atom_site_label_1
_geom_torsion_atom_site_label_2
_geom_torsion_atom_site_label_3
_geom_torsion_atom_site_label_4
_geom_torsion
C13 C1 C2 C3 -175.5(5)
Pd1 C1 C2 C3 90.0(6)
C13 C1 C2 C7 7.2(5)
Pd1 C1 C2 C7 -87.3(4)
C7 C2 C3 C4 -0.4(8)
C1 C2 C3 C4 -177.5(5)
C2 C3 C4 C5 1.6(9)
C3 C4 C5 C6 -0.6(9)
C4 C5 C6 C7 -1.6(8)
C5 C6 C7 C2 2.8(8)
C5 C6 C7 C8 -177.8(5)
C3 C2 C7 C6 -1.8(7)
C1 C2 C7 C6 175.9(4)
C3 C2 C7 C8 178.7(4)
C1 C2 C7 C8 -3.6(6)
C6 C7 C8 C9 -6.2(10)
C2 C7 C8 C9 173.3(6)
C6 C7 C8 C13 179.1(5)
C2 C7 C8 C13 -1.4(6)
C6 C7 C8 Cr1 -104.1(6)
C2 C7 C8 Cr1 75.3(5)
C13 C8 C9 C10 -3.2(8)
C7 C8 C9 C10 -177.3(6)
Cr1 C8 C9 C10 -54.8(5)
C13 C8 C9 Cr1 51.7(4)
C7 C8 C9 Cr1 -122.4(6)
C8 C9 C10 C11 -0.4(8)
Cr1 C9 C10 C11 -56.3(5)
C8 C9 C10 Cr1 55.9(5)
C9 C10 C11 C12 3.7(9)
Cr1 C10 C11 C12 -53.1(5)
C9 C10 C11 Cr1 56.8(5)
C10 C11 C12 C13 -3.3(9)
Cr1 C11 C12 C13 -56.4(5)
C10 C11 C12 Cr1 53.1(5)
C11 C12 C13 C1 171.0(5)
Cr1 C12 C13 C1 114.7(5)
C11 C12 C13 C8 -0.2(8)
Cr1 C12 C13 C8 -56.5(4)
C11 C12 C13 Cr1 56.3(5)
C2 C1 C13 C12 -179.9(5)
Pd1 C1 C13 C12 -77.8(6)
C2 C1 C13 C8 -8.1(5)
Pd1 C1 C13 C8 94.0(4)
C2 C1 C13 Cr1 -89.2(5)
Pd1 C1 C13 Cr1 12.9(4)
C9 C8 C13 C12 3.5(8)
C7 C8 C13 C12 179.0(5)
Cr1 C8 C13 C12 55.8(4)
C9 C8 C13 C1 -169.4(5)
C7 C8 C13 C1 6.1(6)
Cr1 C8 C13 C1 -117.1(4)
C9 C8 C13 Cr1 -52.3(5)
C7 C8 C13 Cr1 123.2(4)
C18 N1 C14 C15 -1.0(9)
Pd1 N1 C14 C15 179.9(5)
N1 C14 C15 C16 -1.8(10)
C14 C15 C16 C17 2.0(9)
C14 C15 C16 C25 -179.8(6)
C15 C16 C17 C18 0.4(8)
C25 C16 C17 C18 -177.7(5)
C14 N1 C18 C17 3.5(8)
Pd1 N1 C18 C17 -177.3(4)
C14 N1 C18 C19 -171.6(5)
Pd1 N1 C18 C19 7.6(6)
C16 C17 C18 N1 -3.3(8)
C16 C17 C18 C19 171.3(5)
N1 C18 C19 C20 177.0(5)
C17 C18 C19 C20 2.1(8)
N1 C18 C19 C24 -1.1(7)
C17 C18 C19 C24 -176.0(5)
C24 C19 C20 C21 -0.2(9)
C18 C19 C20 C21 -178.2(5)
C19 C20 C21 C22 0.0(10)
C20 C21 C22 C23 -0.1(9)
C20 C21 C22 C29 178.8(6)
C21 C22 C23 C24 0.4(8)
C29 C22 C23 C24 -178.6(6)
C22 C23 C24 C19 -0.5(8)
C22 C23 C24 Pd1 -175.1(4)
C20 C19 C24 C23 0.4(7)
C18 C19 C24 C23 178.6(5)
C20 C19 C24 Pd1 175.9(4)
C18 C19 C24 Pd1 -5.9(6)
C17 C16 C25 C27 -11.0(8)
C15 C16 C25 C27 170.9(6)
C17 C16 C25 C26 109.3(6)
C15 C16 C25 C26 -68.9(7)
C17 C16 C25 C28 -132.5(6)
C15 C16 C25 C28 49.4(7)
C32 Cr1 C30 O1 -57(2)
C31 Cr1 C30 O1 -142(2)
C10 Cr1 C30 O1 26(2)
C12 Cr1 C30 O1 123(2)
C11 Cr1 C30 O1 65(2)
C13 Cr1 C30 O1 110(2)
C9 Cr1 C30 O1 43(2)
C8 Cr1 C30 O1 77(2)
Pd1 Cr1 C30 O1 164(2)
C32 Cr1 C30 Pd1 138.9(2)
C31 Cr1 C30 Pd1 54.2(2)
C10 Cr1 C30 Pd1 -137.9(2)
C12 Cr1 C30 Pd1 -41.3(3)
C11 Cr1 C30 Pd1 -99.4(7)
C13 Cr1 C30 Pd1 -53.77(19)
C9 Cr1 C30 Pd1 -121.29(18)
C8 Cr1 C30 Pd1 -87.26(17)
C32 Cr1 C31 Pd1 -134.15(19)
C30 Cr1 C31 Pd1 -50.1(2)
C10 Cr1 C31 Pd1 141.5(2)
C12 Cr1 C31 Pd1 86.07(17)
C11 Cr1 C31 Pd1 121.27(18)
C13 Cr1 C31 Pd1 55.32(17)
C9 Cr1 C31 Pd1 116.5(7)
C8 Cr1 C31 Pd1 47.3(3)
